data_4332195
loop_
_publ_author_name
'Xu, Qing-Feng'
'Chen, Jin-Xiang'
'Zhang, Wen-Hua'
'Ren, Zhi-Gang'
'Li, Hong-Xi'
'Zhang, Yong'
'Lang, Jian-Ping'

_publ_section_title
;
 Construction of [(\h5-C5Me5)WS3Cu3]-Based Supramolecular Compounds from
 Preformed Incomplete Cubane-Like Clusters [PPh4][(\h5-C5Me5)WS3(CuX)3] (X
 = CN, Br)
;
_journal_issue 10
_journal_name_full 'Inorganic Chemistry'
_journal_page_first 4055
_journal_page_last 4064
_journal_paper_doi 10.1021/ic060115p
_journal_volume 45
_journal_year 2006
_chemical_formula_moiety 'C23 H30 Br2 Cu6 N3 S6 W2, C6 H6, Li'
_chemical_formula_sum 'C29 H36 Br2 Cu6 Li N3 S6 W2'
_chemical_formula_weight 1534.67
_chemical_name_systematic
; 
 ? 
;
_space_group_IT_number 63
_symmetry_cell_setting orthorhombic
_symmetry_space_group_name_Hall '-C 2c 2'
_symmetry_space_group_name_H-M 'C m c m'
_atom_sites_solution_hydrogens geom
_atom_sites_solution_primary direct
_atom_sites_solution_secondary difmap
_audit_creation_method SHELXL-97
_cell_angle_alpha 90.00
_cell_angle_beta 90.00
_cell_angle_gamma 90.00
_cell_formula_units_Z 4
_cell_length_a 26.854(5)
_cell_length_b 14.287(3)
_cell_length_c 14.697(3)
_cell_measurement_reflns_used 3639
_cell_measurement_temperature 193(2)
_cell_measurement_theta_max 27.5
_cell_measurement_theta_min 3.0
_cell_volume 5639(2)
_computing_cell_refinement CrystalClear
_computing_data_collection CrystalClear
_computing_data_reduction CrystalStructure
_computing_molecular_graphics 'Shelxl-97 (Sheldrick, 1997)'
_computing_publication_material 'Shelxl-97 (Sheldrick, 1997)'
_computing_structure_refinement 'SHELXL-97 (Sheldrick, 1997)'
_computing_structure_solution 'SHELXS-97 (Sheldrick, 1990)'
_diffrn_ambient_temperature 193(2)
_diffrn_measured_fraction_theta_full 0.995
_diffrn_measured_fraction_theta_max 0.995
_diffrn_measurement_device_type 'Rigaku Mercury'
_diffrn_measurement_method \w
_diffrn_radiation_monochromator graphite
_diffrn_radiation_source 'fine-focus sealed tube'
_diffrn_radiation_type MoK\a
_diffrn_radiation_wavelength 0.71073
_diffrn_reflns_av_R_equivalents 0.1075
_diffrn_reflns_av_sigmaI/netI 0.0517
_diffrn_reflns_limit_h_max 31
_diffrn_reflns_limit_h_min -31
_diffrn_reflns_limit_k_max 16
_diffrn_reflns_limit_k_min -16
_diffrn_reflns_limit_l_max 17
_diffrn_reflns_limit_l_min -17
_diffrn_reflns_number 11451
_diffrn_reflns_theta_full 24.96
_diffrn_reflns_theta_max 24.96
_diffrn_reflns_theta_min 3.02
_diffrn_standards_decay_% 0
_diffrn_standards_interval_count 0
_diffrn_standards_interval_time 0
_diffrn_standards_number 0
_exptl_absorpt_coefficient_mu 7.937
_exptl_absorpt_correction_T_max 0.5393
_exptl_absorpt_correction_T_min 0.4010
_exptl_absorpt_correction_type multi-scan
_exptl_absorpt_process_details 'Jacobson, R. (1998) Private communication.'
_exptl_crystal_colour red
_exptl_crystal_density_diffrn 1.808
_exptl_crystal_density_method 'not measured'
_exptl_crystal_description platelet
_exptl_crystal_F_000 2888
_exptl_crystal_size_max 0.25
_exptl_crystal_size_mid 0.10
_exptl_crystal_size_min 0.08
_refine_diff_density_max 1.412
_refine_diff_density_min -1.591
_refine_diff_density_rms 0.250
_refine_ls_extinction_method none
_refine_ls_goodness_of_fit_ref 1.216
_refine_ls_hydrogen_treatment constr
_refine_ls_matrix_type full
_refine_ls_number_parameters 126
_refine_ls_number_reflns 2566
_refine_ls_number_restraints 21
_refine_ls_restrained_S_all 1.208
_refine_ls_R_factor_all 0.1065
_refine_ls_R_factor_gt 0.1027
_refine_ls_shift/su_max 0.000
_refine_ls_shift/su_mean 0.000
_refine_ls_structure_factor_coef Fsqd
_refine_ls_weighting_details 'calc w=1/[\s^2^(Fo^2^)+(0.0550P)^2^+566.7231P] where P=(Fo^2^+2Fc^2^)/3'
_refine_ls_weighting_scheme calc
_refine_ls_wR_factor_gt 0.2172
_refine_ls_wR_factor_ref 0.2193
_reflns_number_gt 1792
_reflns_number_total 2566
_reflns_threshold_expression >2sigma(I)
_cod_data_source_file ic060115psup1.cif
_cod_data_source_block tmp
_cod_original_sg_symbol_H-M Cmcm
_cod_database_code 4332195

loop_
_symmetry_equiv_pos_as_xyz
'x, y, z'
'-x, -y, z+1/2'
'-x, y, -z+1/2'
'x, -y, -z'
'x+1/2, y+1/2, z'
'-x+1/2, -y+1/2, z+1/2'
'-x+1/2, y+1/2, -z+1/2'
'x+1/2, -y+1/2, -z'
'-x, -y, -z'
'x, y, -z-1/2'
'x, -y, z-1/2'
'-x, y, z'
'-x+1/2, -y+1/2, -z'
'x+1/2, y+1/2, -z-1/2'
'x+1/2, -y+1/2, z-1/2'
'-x+1/2, y+1/2, z'

loop_
_atom_site_label
_atom_site_type_symbol
_atom_site_fract_x
_atom_site_fract_y
_atom_site_fract_z
_atom_site_U_iso_or_equiv
_atom_site_adp_type
_atom_site_occupancy
_atom_site_symmetry_multiplicity
_atom_site_calc_flag
_atom_site_refinement_flags
W1 W 0.18690(5) 0.24249(9) 0.7500 0.0328(5) Uani 1 2 d S
Cu1 Cu 0.09213(16) 0.1882(3) 0.7500 0.0512(13) Uani 1 2 d S
Cu2 Cu 0.17721(11) 0.0920(2) 0.64291(19) 0.0423(8) Uani 1 1 d .
Br1 Br 0.11124(17) -0.0107(3) 0.7500 0.0680(13) Uani 1 2 d S
S1 S 0.1357(2) 0.2290(4) 0.6266(4) 0.0429(16) Uani 1 1 d .
S2 S 0.2362(3) 0.1108(6) 0.7500 0.036(2) Uani 1 2 d S
N1 N 0.1808(8) 0.0198(13) 0.5339(14) 0.040(5) Uani 0.50 1 d P
N1A N 0.0208(10) 0.1872(19) 0.7500 0.046(9) Uani 0.50 2 d SP
Li1 Li 0.0000 0.564(7) 0.7500 0.07(3) Uani 1 4 d S
C1 C 0.194(2) 0.409(4) 0.7500 0.095(16) Uani 1 2 d SDU
C2 C 0.2152(10) 0.381(2) 0.674(2) 0.067(9) Uani 1 1 d D
C3 C 0.2589(8) 0.3303(15) 0.6987(17) 0.046(6) Uani 1 1 d D
C4 C 0.149(2) 0.469(5) 0.7500 0.14(2) Uani 1 2 d SDU
H4A H 0.1397 0.4841 0.6872 0.210 Uiso 0.50 1 calc PR
H4B H 0.1560 0.5268 0.7833 0.210 Uiso 0.50 1 calc PR
H4C H 0.1213 0.4359 0.7796 0.210 Uiso 0.50 1 calc PR
C5 C 0.2054(15) 0.405(3) 0.578(3) 0.14(2) Uani 1 1 d D
H5A H 0.2276 0.3686 0.5388 0.208 Uiso 1 1 calc R
H5B H 0.2115 0.4720 0.5688 0.208 Uiso 1 1 calc R
H5C H 0.1707 0.3905 0.5634 0.208 Uiso 1 1 calc R
C6 C 0.2980(12) 0.289(2) 0.641(2) 0.091(12) Uani 1 1 d D
H6A H 0.2828 0.2623 0.5860 0.137 Uiso 1 1 calc R
H6B H 0.3155 0.2402 0.6744 0.137 Uiso 1 1 calc R
H6C H 0.3217 0.3382 0.6230 0.137 Uiso 1 1 calc R
C7A C 0.1808(8) 0.0198(13) 0.5339(14) 0.040(5) Uani 0.50 1 d P
C7 C 0.0208(10) 0.1872(19) 0.7500 0.046(9) Uani 0.50 2 d SP
C8 C 0.0418(13) -0.004(4) 0.954(3) 0.137(18) Uani 1 1 d .
H8 H 0.0726 -0.0113 0.9232 0.164 Uiso 1 1 calc R
C9 C 0.0000 -0.004(6) 0.908(6) 0.16(3) Uani 1 2 d SU
H9 H 0.0000 -0.0034 0.8431 0.192 Uiso 1 2 calc SR

loop_
_atom_site_aniso_label
_atom_site_aniso_U_11
_atom_site_aniso_U_22
_atom_site_aniso_U_33
_atom_site_aniso_U_23
_atom_site_aniso_U_13
_atom_site_aniso_U_12
W1 0.0387(8) 0.0298(8) 0.0298(8) 0.000 0.000 -0.0051(6)
Cu1 0.030(2) 0.072(3) 0.051(3) 0.000 0.000 -0.005(2)
Cu2 0.0546(19) 0.0437(17) 0.0286(16) -0.0072(13) -0.0022(14) 0.0004(14)
Br1 0.078(3) 0.062(3) 0.064(3) 0.000 0.000 -0.007(2)
S1 0.049(4) 0.043(4) 0.036(3) 0.002(3) -0.005(3) 0.003(3)
S2 0.034(5) 0.034(4) 0.040(5) 0.000 0.000 -0.007(4)
N1 0.053(13) 0.027(12) 0.041(14) -0.002(9) 0.016(10) 0.004(10)
N1A 0.030(16) 0.023(15) 0.09(3) 0.000 0.000 0.000(11)
Li1 0.08(7) 0.05(6) 0.07(7) 0.000 0.000 0.000
C1 0.097(18) 0.091(18) 0.097(18) 0.000 0.000 0.003(10)
C2 0.034(16) 0.066(19) 0.10(3) 0.018(19) -0.010(16) -0.012(14)
C3 0.038(14) 0.036(13) 0.065(16) -0.003(12) 0.010(13) -0.010(11)
C4 0.14(3) 0.14(3) 0.14(3) 0.000 0.000 -0.002(10)
C5 0.11(3) 0.12(3) 0.18(5) 0.09(3) -0.06(3) -0.05(3)
C6 0.09(2) 0.08(2) 0.10(3) -0.02(2) 0.06(2) -0.05(2)
C7A 0.053(13) 0.027(12) 0.041(14) -0.002(9) 0.016(10) 0.004(10)
C7 0.030(16) 0.023(15) 0.09(3) 0.000 0.000 0.000(11)
C8 0.07(2) 0.24(5) 0.11(3) -0.01(4) 0.03(2) 0.03(4)
C9 0.16(3) 0.16(3) 0.16(3) 0.002(10) 0.000 0.000

loop_
_atom_type_symbol
_atom_type_description
_atom_type_scat_dispersion_real
_atom_type_scat_dispersion_imag
_atom_type_scat_source
C C 0.0033 0.0016 'International Tables Vol C Tables 4.2.6.8 and 6.1.1.4'
H H 0.0000 0.0000 'International Tables Vol C Tables 4.2.6.8 and 6.1.1.4'
N N 0.0061 0.0033 'International Tables Vol C Tables 4.2.6.8 and 6.1.1.4'
S S 0.1246 0.1234 'International Tables Vol C Tables 4.2.6.8 and 6.1.1.4'
Cu Cu 0.3201 1.2651 'International Tables Vol C Tables 4.2.6.8 and 6.1.1.4'
Br Br -0.2901 2.4595 'International Tables Vol C Tables 4.2.6.8 and 6.1.1.4'
W W -0.8490 6.8722 'International Tables Vol C Tables 4.2.6.8 and 6.1.1.4'
Li Li -0.0003 0.0001 'International Tables Vol C Tables 4.2.6.8 and 6.1.1.4'

loop_
_geom_angle_atom_site_label_1
_geom_angle_atom_site_label_2
_geom_angle_atom_site_label_3
_geom_angle
_geom_angle_site_symmetry_1
_geom_angle_site_symmetry_3
S1 W1 S1 105.1(3) . 10_557
S1 W1 S2 106.09(19) . .
S1 W1 S2 106.09(19) 10_557 .
S1 W1 C1 97.4(8) . .
S1 W1 C1 97.4(8) 10_557 .
S2 W1 C1 140.6(13) . .
S1 W1 C2 129.1(8) . 10_557
S1 W1 C2 83.8(7) 10_557 10_557
S2 W1 C2 119.5(7) . 10_557
C1 W1 C2 32.1(9) . 10_557
S1 W1 C2 83.8(7) . .
S1 W1 C2 129.1(8) 10_557 .
S2 W1 C2 119.5(7) . .
C1 W1 C2 32.1(9) . .
C2 W1 C2 55.5(15) 10_557 .
S1 W1 C3 140.4(6) . 10_557
S1 W1 C3 106.1(6) 10_557 10_557
S2 W1 C3 88.0(6) . 10_557
C1 W1 C3 54.9(13) . 10_557
C2 W1 C3 34.4(8) 10_557 10_557
C2 W1 C3 57.6(9) . 10_557
S1 W1 C3 106.1(6) . .
S1 W1 C3 140.4(6) 10_557 .
S2 W1 C3 88.0(6) . .
C1 W1 C3 54.9(13) . .
C2 W1 C3 57.6(9) 10_557 .
C2 W1 C3 34.4(8) . .
C3 W1 C3 36.2(12) 10_557 .
S1 W1 Cu1 53.11(16) . .
S1 W1 Cu1 53.11(16) 10_557 .
S2 W1 Cu1 108.2(2) . .
C1 W1 Cu1 111.3(13) . .
C2 W1 Cu1 123.0(6) 10_557 .
C2 W1 Cu1 123.0(6) . .
C3 W1 Cu1 156.0(6) 10_557 .
C3 W1 Cu1 156.0(6) . .
S1 W1 Cu2 53.60(17) . .
S1 W1 Cu2 109.91(17) 10_557 .
S2 W1 Cu2 53.07(15) . .
C1 W1 Cu2 143.91(11) . .
C2 W1 Cu2 165.5(6) 10_557 .
C2 W1 Cu2 114.9(8) . .
C3 W1 Cu2 132.5(6) 10_557 .
C3 W1 Cu2 108.1(5) . .
Cu1 W1 Cu2 70.90(11) . .
S1 W1 Cu2 109.91(17) . 10_557
S1 W1 Cu2 53.60(17) 10_557 10_557
S2 W1 Cu2 53.07(15) . 10_557
C1 W1 Cu2 143.91(11) . 10_557
C2 W1 Cu2 114.9(8) 10_557 10_557
C2 W1 Cu2 165.5(6) . 10_557
C3 W1 Cu2 108.1(5) 10_557 10_557
C3 W1 Cu2 132.5(6) . 10_557
Cu1 W1 Cu2 70.90(11) . 10_557
Cu2 W1 Cu2 72.02(13) . 10_557
N1A Cu1 S1 121.7(3) . 10_557
N1A Cu1 S1 121.7(3) . .
S1 Cu1 S1 108.4(4) 10_557 .
N1A Cu1 W1 163.4(9) . .
S1 Cu1 W1 54.78(18) 10_557 .
S1 Cu1 W1 54.78(18) . .
N1A Cu1 Br1 99.8(8) . .
S1 Cu1 Br1 99.4(2) 10_557 .
S1 Cu1 Br1 99.4(2) . .
W1 Cu1 Br1 96.73(17) . .
N1 Cu2 S2 128.1(7) . .
N1 Cu2 S1 113.8(6) . .
S2 Cu2 S1 108.5(3) . .
N1 Cu2 W1 157.4(6) . .
S2 Cu2 W1 54.8(2) . .
S1 Cu2 W1 54.29(17) . .
N1 Cu2 Br1 102.8(6) . .
S2 Cu2 Br1 96.62(19) . .
S1 Cu2 Br1 101.7(2) . .
W1 Cu2 Br1 98.78(12) . .
Cu2 Br1 Cu2 68.75(15) 10_557 .
Cu2 Br1 Cu1 66.09(13) 10_557 .
Cu2 Br1 Cu1 66.09(13) . .
Cu1 S1 Cu2 86.9(3) . .
Cu1 S1 W1 72.1(2) . .
Cu2 S1 W1 72.11(19) . .
Cu2 S2 Cu2 88.8(3) . 10_557
Cu2 S2 W1 72.1(2) . .
Cu2 S2 W1 72.1(2) 10_557 .
C7A N1 Cu2 176(2) 4_556 .
N1 N1 Cu2 176(2) 4_556 .
C7 N1A Cu1 179.6(8) 3_556 .
N1A N1A Cu1 179.6(8) 3_556 .
C2 C1 C2 115(5) . 10_557
C2 C1 C4 122(2) . .
C2 C1 C4 122(2) 10_557 .
C2 C1 W1 75(3) . .
C2 C1 W1 75(3) 10_557 .
C4 C1 W1 121(4) . .
C1 C2 C3 108(3) . .
C1 C2 C5 131(4) . .
C3 C2 C5 121(3) . .
C1 C2 W1 73(3) . .
C3 C2 W1 73.9(14) . .
C5 C2 W1 126(2) . .
C2 C3 C6 130(3) . .
C2 C3 C3 104.7(16) . 10_557
C6 C3 C3 125.4(19) . 10_557
C2 C3 W1 71.7(14) . .
C6 C3 W1 122.9(16) . .
C3 C3 W1 71.9(6) 10_557 .
C1 C4 H4A 109.5 . .
C1 C4 H4B 109.5 . .
H4A C4 H4B 109.5 . .
C1 C4 H4C 109.5 . .
H4A C4 H4C 109.5 . .
H4B C4 H4C 109.5 . .
C2 C5 H5A 109.5 . .
C2 C5 H5B 109.5 . .
H5A C5 H5B 109.5 . .
C2 C5 H5C 109.5 . .
H5A C5 H5C 109.5 . .
H5B C5 H5C 109.5 . .
C3 C6 H6A 109.5 . .
C3 C6 H6B 109.5 . .
H6A C6 H6B 109.5 . .
C3 C6 H6C 109.5 . .
H6A C6 H6C 109.5 . .
H6B C6 H6C 109.5 . .
C9 C8 C8 121(4) . 4_557
C9 C8 H8 119.4 . .
C8 C8 H8 119.4 4_557 .
C8 C9 C8 117(8) . 12
C8 C9 H9 121.4 . .
C8 C9 H9 121.4 12 .

loop_
_geom_bond_atom_site_label_1
_geom_bond_atom_site_label_2
_geom_bond_distance
_geom_bond_site_symmetry_2
W1 S1 2.284(6) .
W1 S1 2.284(6) 10_557
W1 S2 2.300(8) .
W1 C1 2.38(5) .
W1 C2 2.40(3) 10_557
W1 C2 2.40(3) .
W1 C3 2.42(2) 10_557
W1 C3 2.42(2) .
W1 Cu1 2.661(4) .
W1 Cu2 2.677(3) .
W1 Cu2 2.677(3) 10_557
Cu1 N1A 1.91(3) .
Cu1 S1 2.236(7) 10_557
Cu1 S1 2.236(7) .
Cu1 Br1 2.887(7) .
Cu2 N1 1.907(19) .
Cu2 S2 2.249(6) .
Cu2 S1 2.264(7) .
Cu2 Br1 2.788(5) .
Br1 Cu2 2.788(5) 10_557
S2 Cu2 2.249(6) 10_557
N1 C7A 1.15(4) 4_556
N1 N1 1.15(4) 4_556
N1A C7 1.12(5) 3_556
N1A N1A 1.12(5) 3_556
C1 C2 1.32(4) .
C1 C2 1.32(4) 10_557
C1 C4 1.48(8) .
C2 C3 1.42(4) .
C2 C5 1.47(3) .
C3 C6 1.48(3) .
C3 C3 1.51(5) 10_557
C4 H4A 0.9800 .
C4 H4B 0.9800 .
C4 H4C 0.9800 .
C5 H5A 0.9800 .
C5 H5B 0.9800 .
C5 H5C 0.9800 .
C6 H6A 0.9800 .
C6 H6B 0.9800 .
C6 H6C 0.9800 .
C8 C9 1.32(6) .
C8 C8 1.35(8) 4_557
C8 H8 0.9500 .
C9 C8 1.32(6) 12
C9 H9 0.9500 .

loop_
_geom_hbond_atom_site_label_D
_geom_hbond_atom_site_label_H
_geom_hbond_atom_site_label_A
_geom_hbond_distance_DH
_geom_hbond_distance_HA
_geom_hbond_distance_DA
_geom_hbond_angle_DHA
C8 H8 Br1 0.95 2.75 3.54(4) 140.8
